data_4337037
loop_
_publ_author_name
'Guoliang Liu'
'Zhanfeng Ju'
'Daqiang Yuan'
'Maochun Hong'

_publ_section_title
;
 In Situ Construction of a Coordination Zirconocene Tetrahedron
;
_journal_name_full 'Inorganic Chemistry'
_journal_page_first 13815
_journal_page_last 13817
_journal_paper_doi 10.1021/ic402428m
_journal_volume 52
_journal_year 2013
_chemical_formula_moiety 'C144 H120 O40 Zr12, 4.0(Cl)'
_chemical_formula_sum 'C144 H120 Cl4 O40 Zr12'
_chemical_formula_weight 3726.83
_chemical_name_systematic
;
 ?
;
_space_group_crystal_system cubic
_space_group_IT_number 225
_space_group_name_Hall '-F 4 2 3'
_space_group_name_H-M_alt 'F m -3 m'
_symmetry_space_group_name_Hall '-F 4 2 3'
_symmetry_space_group_name_H-M 'F m -3 m'
_atom_sites_solution_hydrogens mixed
_audit_creation_method SHELXL-2013
_cell_angle_alpha 90
_cell_angle_beta 90
_cell_angle_gamma 90
_cell_formula_units_Z 8
_cell_length_a 42.4069(18)
_cell_length_b 42.4069(18)
_cell_length_c 42.4069(18)
_cell_measurement_reflns_used 865
_cell_measurement_temperature 100.0(2)
_cell_measurement_theta_max 49.8720
_cell_measurement_theta_min 4.1660
_cell_volume 76262(6)
_computing_cell_refinement
;
CrysAlisPro, Agilent Technologies,
Version 1.171.36.28 (release 01-02-2013 CrysAlis171 .NET)
(compiled Feb  1 2013,16:14:44)
;
_computing_data_collection
;
CrysAlisPro, Agilent Technologies,
Version 1.171.36.28 (release 01-02-2013 CrysAlis171 .NET)
(compiled Feb  1 2013,16:14:44)
;
_computing_data_reduction
;
CrysAlisPro, Agilent Technologies,
Version 1.171.36.28 (release 01-02-2013 CrysAlis171 .NET)
(compiled Feb  1 2013,16:14:44)
;
_computing_structure_refinement 'SHELXL-2013 (Sheldrick, 2013)'
_diffrn_ambient_temperature 100.0(2)
_diffrn_detector_area_resol_mean 10.5594
_diffrn_measured_fraction_theta_full 0.987
_diffrn_measured_fraction_theta_max 0.959
_diffrn_measurement_device_type 'SuperNova, Dual, Cu at zero, Atlas'
_diffrn_measurement_method '\w scans'
_diffrn_radiation_type 'Cu K\a'
_diffrn_radiation_wavelength 1.54178
_diffrn_reflns_av_R_equivalents 0.0801
_diffrn_reflns_av_unetI/netI 0.0459
_diffrn_reflns_Laue_measured_fraction_full 0.987
_diffrn_reflns_Laue_measured_fraction_max 0.959
_diffrn_reflns_limit_h_max 28
_diffrn_reflns_limit_h_min -35
_diffrn_reflns_limit_k_max 51
_diffrn_reflns_limit_k_min -35
_diffrn_reflns_limit_l_max 51
_diffrn_reflns_limit_l_min -18
_diffrn_reflns_number 15277
_diffrn_reflns_point_group_measured_fraction_full 0.987
_diffrn_reflns_point_group_measured_fraction_max 0.959
_diffrn_reflns_theta_full 67.679
_diffrn_reflns_theta_max 73.155
_diffrn_reflns_theta_min 3.457
_diffrn_source 'SuperNova (Cu) x-ray Source'
_exptl_absorpt_coefficient_mu 3.081
_exptl_absorpt_correction_T_max 1.00000
_exptl_absorpt_correction_T_min 0.27884
_exptl_absorpt_correction_type multi-scan
_exptl_absorpt_process_details
;
CrysAlisPro, Agilent Technologies,
Version 1.171.36.28 (release 01-02-2013 CrysAlis171 .NET)
(compiled Feb  1 2013,16:14:44)
empirical absorption correction using spherical harmonics,
 implemented in SCALE3 ABSPACK scaling algorithm.
;
_exptl_crystal_colour colorless
_exptl_crystal_density_diffrn 0.649
_exptl_crystal_description block
_exptl_crystal_F_000 14816
_exptl_crystal_size_max 0.040
_exptl_crystal_size_mid 0.030
_exptl_crystal_size_min 0.020
_refine_diff_density_max 0.388
_refine_diff_density_min -0.363
_refine_diff_density_rms 0.055
_refine_ls_extinction_method none
_refine_ls_goodness_of_fit_ref 0.867
_refine_ls_hydrogen_treatment constr
_refine_ls_matrix_type full
_refine_ls_number_parameters 85
_refine_ls_number_reflns 3589
_refine_ls_number_restraints 57
_refine_ls_restrained_S_all 0.875
_refine_ls_R_factor_all 0.1952
_refine_ls_R_factor_gt 0.1006
_refine_ls_shift/su_max 0.000
_refine_ls_shift/su_mean 0.000
_refine_ls_structure_factor_coef Fsqd
_refine_ls_weighting_details 'w=1/[\s^2^(Fo^2^)+(0.1000P)^2^] where P=(Fo^2^+2Fc^2^)/3'
_refine_ls_weighting_scheme calc
_refine_ls_wR_factor_gt 0.2621
_refine_ls_wR_factor_ref 0.3066
_reflns_Friedel_coverage 0.000
_reflns_number_gt 581
_reflns_number_total 3589
_reflns_threshold_expression 'I > 2\s(I)'
_cod_data_source_file ic402428m_si_004.cif
_cod_data_source_block Zr-tetrahedron-3
_cod_original_cell_volume 76262(10)
_cod_database_code 4337037
_shelx_space_group_comment
;
The symmetry employed for this shelxl refinement is uniquely defined
by the following loop, which should always be used as a source of
symmetry information in preference to the above space-group names.
They are only intended as comments.
;
_shelx_estimated_absorpt_t_min 0.887
_shelx_estimated_absorpt_t_max 0.941

loop_
_space_group_symop_operation_xyz
'x, y, z'
'-y, x, z'
'-x, -y, z'
'y, -x, z'
'x, -z, y'
'x, -y, -z'
'x, z, -y'
'z, y, -x'
'-x, y, -z'
'-z, y, x'
'z, x, y'
'y, z, x'
'-y, -z, x'
'z, -x, -y'
'-y, z, -x'
'-z, -x, y'
'-z, x, -y'
'y, -z, -x'
'y, x, -z'
'-y, -x, -z'
'-x, z, y'
'-x, -z, -y'
'z, -y, x'
'-z, -y, -x'
'x, y+1/2, z+1/2'
'-y, x+1/2, z+1/2'
'-x, -y+1/2, z+1/2'
'y, -x+1/2, z+1/2'
'x, -z+1/2, y+1/2'
'x, -y+1/2, -z+1/2'
'x, z+1/2, -y+1/2'
'z, y+1/2, -x+1/2'
'-x, y+1/2, -z+1/2'
'-z, y+1/2, x+1/2'
'z, x+1/2, y+1/2'
'y, z+1/2, x+1/2'
'-y, -z+1/2, x+1/2'
'z, -x+1/2, -y+1/2'
'-y, z+1/2, -x+1/2'
'-z, -x+1/2, y+1/2'
'-z, x+1/2, -y+1/2'
'y, -z+1/2, -x+1/2'
'y, x+1/2, -z+1/2'
'-y, -x+1/2, -z+1/2'
'-x, z+1/2, y+1/2'
'-x, -z+1/2, -y+1/2'
'z, -y+1/2, x+1/2'
'-z, -y+1/2, -x+1/2'
'x+1/2, y, z+1/2'
'-y+1/2, x, z+1/2'
'-x+1/2, -y, z+1/2'
'y+1/2, -x, z+1/2'
'x+1/2, -z, y+1/2'
'x+1/2, -y, -z+1/2'
'x+1/2, z, -y+1/2'
'z+1/2, y, -x+1/2'
'-x+1/2, y, -z+1/2'
'-z+1/2, y, x+1/2'
'z+1/2, x, y+1/2'
'y+1/2, z, x+1/2'
'-y+1/2, -z, x+1/2'
'z+1/2, -x, -y+1/2'
'-y+1/2, z, -x+1/2'
'-z+1/2, -x, y+1/2'
'-z+1/2, x, -y+1/2'
'y+1/2, -z, -x+1/2'
'y+1/2, x, -z+1/2'
'-y+1/2, -x, -z+1/2'
'-x+1/2, z, y+1/2'
'-x+1/2, -z, -y+1/2'
'z+1/2, -y, x+1/2'
'-z+1/2, -y, -x+1/2'
'x+1/2, y+1/2, z'
'-y+1/2, x+1/2, z'
'-x+1/2, -y+1/2, z'
'y+1/2, -x+1/2, z'
'x+1/2, -z+1/2, y'
'x+1/2, -y+1/2, -z'
'x+1/2, z+1/2, -y'
'z+1/2, y+1/2, -x'
'-x+1/2, y+1/2, -z'
'-z+1/2, y+1/2, x'
'z+1/2, x+1/2, y'
'y+1/2, z+1/2, x'
'-y+1/2, -z+1/2, x'
'z+1/2, -x+1/2, -y'
'-y+1/2, z+1/2, -x'
'-z+1/2, -x+1/2, y'
'-z+1/2, x+1/2, -y'
'y+1/2, -z+1/2, -x'
'y+1/2, x+1/2, -z'
'-y+1/2, -x+1/2, -z'
'-x+1/2, z+1/2, y'
'-x+1/2, -z+1/2, -y'
'z+1/2, -y+1/2, x'
'-z+1/2, -y+1/2, -x'
'-x, -y, -z'
'y, -x, -z'
'x, y, -z'
'-y, x, -z'
'-x, z, -y'
'-x, y, z'
'-x, -z, y'
'-z, -y, x'
'x, -y, z'
'z, -y, -x'
'-z, -x, -y'
'-y, -z, -x'
'y, z, -x'
'-z, x, y'
'y, -z, x'
'z, x, -y'
'z, -x, y'
'-y, z, x'
'-y, -x, z'
'y, x, z'
'x, -z, -y'
'x, z, y'
'-z, y, -x'
'z, y, x'
'-x, -y+1/2, -z+1/2'
'y, -x+1/2, -z+1/2'
'x, y+1/2, -z+1/2'
'-y, x+1/2, -z+1/2'
'-x, z+1/2, -y+1/2'
'-x, y+1/2, z+1/2'
'-x, -z+1/2, y+1/2'
'-z, -y+1/2, x+1/2'
'x, -y+1/2, z+1/2'
'z, -y+1/2, -x+1/2'
'-z, -x+1/2, -y+1/2'
'-y, -z+1/2, -x+1/2'
'y, z+1/2, -x+1/2'
'-z, x+1/2, y+1/2'
'y, -z+1/2, x+1/2'
'z, x+1/2, -y+1/2'
'z, -x+1/2, y+1/2'
'-y, z+1/2, x+1/2'
'-y, -x+1/2, z+1/2'
'y, x+1/2, z+1/2'
'x, -z+1/2, -y+1/2'
'x, z+1/2, y+1/2'
'-z, y+1/2, -x+1/2'
'z, y+1/2, x+1/2'
'-x+1/2, -y, -z+1/2'
'y+1/2, -x, -z+1/2'
'x+1/2, y, -z+1/2'
'-y+1/2, x, -z+1/2'
'-x+1/2, z, -y+1/2'
'-x+1/2, y, z+1/2'
'-x+1/2, -z, y+1/2'
'-z+1/2, -y, x+1/2'
'x+1/2, -y, z+1/2'
'z+1/2, -y, -x+1/2'
'-z+1/2, -x, -y+1/2'
'-y+1/2, -z, -x+1/2'
'y+1/2, z, -x+1/2'
'-z+1/2, x, y+1/2'
'y+1/2, -z, x+1/2'
'z+1/2, x, -y+1/2'
'z+1/2, -x, y+1/2'
'-y+1/2, z, x+1/2'
'-y+1/2, -x, z+1/2'
'y+1/2, x, z+1/2'
'x+1/2, -z, -y+1/2'
'x+1/2, z, y+1/2'
'-z+1/2, y, -x+1/2'
'z+1/2, y, x+1/2'
'-x+1/2, -y+1/2, -z'
'y+1/2, -x+1/2, -z'
'x+1/2, y+1/2, -z'
'-y+1/2, x+1/2, -z'
'-x+1/2, z+1/2, -y'
'-x+1/2, y+1/2, z'
'-x+1/2, -z+1/2, y'
'-z+1/2, -y+1/2, x'
'x+1/2, -y+1/2, z'
'z+1/2, -y+1/2, -x'
'-z+1/2, -x+1/2, -y'
'-y+1/2, -z+1/2, -x'
'y+1/2, z+1/2, -x'
'-z+1/2, x+1/2, y'
'y+1/2, -z+1/2, x'
'z+1/2, x+1/2, -y'
'z+1/2, -x+1/2, y'
'-y+1/2, z+1/2, x'
'-y+1/2, -x+1/2, z'
'y+1/2, x+1/2, z'
'x+1/2, -z+1/2, -y'
'x+1/2, z+1/2, y'
'-z+1/2, y+1/2, -x'
'z+1/2, y+1/2, x'

loop_
_atom_site_label
_atom_site_type_symbol
_atom_site_fract_x
_atom_site_fract_y
_atom_site_fract_z
_atom_site_U_iso_or_equiv
_atom_site_adp_type
_atom_site_occupancy
_atom_site_site_symmetry_order
_atom_site_calc_flag
_atom_site_refinement_flags_posn
_atom_site_refinement_flags_adp
_atom_site_refinement_flags_occupancy
Zr1 Zr 0.35023(3) 0.40581(2) 0.09419(2) 0.2258(10) Uani 1 2 d S T P
Cl1 Cl 0.40416(12) 0.5000 0.09584(12) 0.203(3) Uani 0.6666 4 d S T P
O1 O 0.32309(15) 0.41108(13) 0.13941(14) 0.221(3) Uani 1 1 d . U .
O2 O 0.37874(18) 0.37874(18) 0.12126(18) 0.231(6) Uani 1 6 d S T P
O3 O 0.38525(14) 0.43647(17) 0.11475(14) 0.211(3) Uani 1 2 d S T P
H3O H 0.3902 0.4578 0.1098 0.253 Uiso 1 2 d R U P
C1 C 0.3330(3) 0.4116(3) 0.1670(3) 0.285(7) Uani 1 2 d DS TU P
C2 C 0.3084(2) 0.4109(2) 0.1916(2) 0.266(6) Uani 1 2 d DS TU P
C3 C 0.3185(3) 0.41115(18) 0.2228(3) 0.322(6) Uani 1 1 d D U .
H3 H 0.3402 0.4118 0.2282 0.386 Uiso 1 1 calc R U .
C4 C 0.2941(2) 0.41043(16) 0.2467(3) 0.306(6) Uani 1 1 d D U .
H4 H 0.2993 0.4106 0.2685 0.367 Uiso 1 1 calc R U .
C5 C 0.26317(16) 0.4095(2) 0.23683(16) 0.216(5) Uani 1 2 d DS TU P
C6 C 0.3376(2) 0.4322(3) 0.0428(2) 0.262(6) Uani 1 1 d . . .
H6 H 0.3529 0.4294 0.0267 0.314 Uiso 1 1 calc R U .
C7 C 0.3109(3) 0.4141(3) 0.0478(3) 0.298(6) Uani 1 1 d . U .
H7 H 0.3033 0.3975 0.0347 0.358 Uiso 1 1 calc R U .
C8 C 0.2976(4) 0.4247(3) 0.0753(3) 0.298(6) Uani 1 2 d S TU P
H8 H 0.2809 0.4141 0.0859 0.358 Uiso 1 2 calc R U P

loop_
_atom_site_aniso_label
_atom_site_aniso_U_11
_atom_site_aniso_U_22
_atom_site_aniso_U_33
_atom_site_aniso_U_23
_atom_site_aniso_U_13
_atom_site_aniso_U_12
Zr1 0.2099(14) 0.2338(12) 0.2338(12) 0.0069(11) 0.0044(7) -0.0044(7)
Cl1 0.223(4) 0.162(5) 0.223(4) 0.000 -0.032(5) 0.000
O1 0.216(4) 0.243(4) 0.205(4) 0.000(3) 0.032(3) 0.013(3)
O2 0.231(6) 0.231(6) 0.231(6) 0.027(7) 0.027(7) -0.027(7)
O3 0.212(5) 0.209(7) 0.212(5) 0.055(5) -0.098(6) -0.055(5)
C1 0.285(7) 0.286(8) 0.285(7) 0.000(3) 0.000(5) 0.000(3)
C2 0.264(6) 0.268(7) 0.264(6) 0.003(3) 0.003(5) -0.003(3)
C3 0.320(8) 0.330(8) 0.316(8) 0.000(5) 0.011(5) -0.006(5)
C4 0.300(8) 0.312(7) 0.307(7) -0.002(4) 0.013(5) 0.002(5)
C5 0.212(5) 0.223(6) 0.212(5) -0.001(3) 0.001(5) 0.001(3)
C6 0.210(9) 0.380(15) 0.196(9) -0.011(10) -0.011(7) 0.097(9)
C7 0.298(7) 0.300(7) 0.298(7) -0.004(3) -0.002(3) 0.002(3)
C8 0.298(7) 0.300(7) 0.298(7) -0.004(3) -0.002(3) 0.002(3)

loop_
_atom_type_symbol
_atom_type_description
_atom_type_scat_dispersion_real
_atom_type_scat_dispersion_imag
_atom_type_scat_source
C C 0.0181 0.0091 'International Tables Vol C Tables 4.2.6.8 and 6.1.1.4'
H H 0.0000 0.0000 'International Tables Vol C Tables 4.2.6.8 and 6.1.1.4'
O O 0.0492 0.0322 'International Tables Vol C Tables 4.2.6.8 and 6.1.1.4'
Zr Zr -0.1862 2.2449 'International Tables Vol C Tables 4.2.6.8 and 6.1.1.4'
Cl Cl 0.3639 0.7018 'International Tables Vol C Tables 4.2.6.8 and 6.1.1.4'

loop_
_geom_angle_atom_site_label_1
_geom_angle_atom_site_label_2
_geom_angle_atom_site_label_3
_geom_angle
_geom_angle_site_symmetry_1
_geom_angle_site_symmetry_3
O2 Zr1 O3 72.6(3) . .
O2 Zr1 O3 72.6(3) . 65
O3 Zr1 O3 90.8(5) . 65
O2 Zr1 O1 83.0(3) . .
O3 Zr1 O1 87.0(3) . .
O3 Zr1 O1 155.1(2) 65 .
O2 Zr1 O1 83.0(3) . 141
O3 Zr1 O1 155.0(2) . 141
O3 Zr1 O1 87.0(3) 65 141
O1 Zr1 O1 84.7(3) . 141
O2 Zr1 C8 153.5(6) . .
O3 Zr1 C8 123.4(3) . .
O3 Zr1 C8 123.4(3) 65 .
O1 Zr1 C8 77.5(4) . .
O1 Zr1 C8 77.5(4) 141 .
O2 Zr1 C6 150.9(3) . 141
O3 Zr1 C6 78.7(2) . 141
O3 Zr1 C6 103.2(3) 65 141
O1 Zr1 C6 100.7(3) . 141
O1 Zr1 C6 126.0(3) 141 141
C8 Zr1 C6 52.3(5) . 141
O2 Zr1 C6 150.9(3) . .
O3 Zr1 C6 103.2(3) . .
O3 Zr1 C6 78.7(2) 65 .
O1 Zr1 C6 126.0(3) . .
O1 Zr1 C6 100.7(3) 141 .
C8 Zr1 C6 52.3(5) . .
C6 Zr1 C6 34.7(4) 141 .
O2 Zr1 C7 152.6(3) . 141
O3 Zr1 C7 92.3(4) . 141
O3 Zr1 C7 131.7(3) 65 141
O1 Zr1 C7 73.2(3) . 141
O1 Zr1 C7 107.6(4) 141 141
C8 Zr1 C7 31.1(3) . 141
C6 Zr1 C7 31.4(3) 141 141
C6 Zr1 C7 53.8(3) . 141
O2 Zr1 C7 152.6(3) . .
O3 Zr1 C7 131.7(3) . .
O3 Zr1 C7 92.3(4) 65 .
O1 Zr1 C7 107.6(4) . .
O1 Zr1 C7 73.2(3) 141 .
C8 Zr1 C7 31.1(3) . .
C6 Zr1 C7 53.8(3) 141 .
C6 Zr1 C7 31.4(3) . .
C7 Zr1 C7 52.1(6) 141 .
O2 Zr1 Zr1 34.58(17) . 42
O3 Zr1 Zr1 39.43(15) . 42
O3 Zr1 Zr1 86.5(2) 65 42
O1 Zr1 Zr1 76.04(18) . 42
O1 Zr1 Zr1 115.62(16) 141 42
C8 Zr1 Zr1 148.95(11) . 42
C6 Zr1 Zr1 117.9(2) 141 42
C6 Zr1 Zr1 140.0(3) . 42
C7 Zr1 Zr1 123.2(3) 141 42
C7 Zr1 Zr1 171.0(3) . 42
O2 Zr1 Zr1 34.58(17) . 65
O3 Zr1 Zr1 86.5(2) . 65
O3 Zr1 Zr1 39.44(15) 65 65
O1 Zr1 Zr1 115.62(16) . 65
O1 Zr1 Zr1 76.04(18) 141 65
C8 Zr1 Zr1 148.95(11) . 65
C6 Zr1 Zr1 140.0(3) 141 65
C6 Zr1 Zr1 117.9(2) . 65
C7 Zr1 Zr1 171.0(3) 141 65
C7 Zr1 Zr1 123.2(3) . 65
Zr1 Zr1 Zr1 60.0 42 65
C1 O1 Zr1 129.2(11) . .
Zr1 O2 Zr1 110.8(3) 42 65
Zr1 O2 Zr1 110.8(3) 42 .
Zr1 O2 Zr1 110.8(3) 65 .
Zr1 O3 Zr1 101.1(3) . 42
O1 C1 O1 129.4(19) 167 .
O1 C1 C2 115.2(10) 167 .
O1 C1 C2 115.2(10) . .
C3 C2 C3 125.7(14) . 167
C3 C2 C1 117.1(7) . .
C3 C2 C1 117.1(7) 167 .
C2 C3 C4 116.6(11) . .
C5 C4 C3 117.9(10) . .
C4 C5 C4 125.3(12) . 167
C4 C5 C5 117.3(6) . 57
C4 C5 C5 117.3(6) 167 57
C7 C6 C6 106.6(7) . 141
C7 C6 Zr1 78.2(8) . .
C6 C6 Zr1 72.6(2) 141 .
C8 C7 C6 106.4(15) . .
C8 C7 Zr1 70.4(10) . .
C6 C7 Zr1 70.4(8) . .
C7 C8 C7 113(2) 141 .
C7 C8 Zr1 78.5(11) 141 .
C7 C8 Zr1 78.5(11) . .

loop_
_geom_bond_atom_site_label_1
_geom_bond_atom_site_label_2
_geom_bond_distance
_geom_bond_site_symmetry_2
Zr1 O2 2.024(4) .
Zr1 O3 2.158(4) .
Zr1 O3 2.158(4) 65
Zr1 O1 2.248(6) .
Zr1 O1 2.248(6) 141
Zr1 C8 2.504(16) .
Zr1 C6 2.507(9) 141
Zr1 C6 2.507(9) .
Zr1 C7 2.604(15) 141
Zr1 C7 2.604(15) .
Zr1 Zr1 3.333(3) 42
Zr1 Zr1 3.333(3) 65
O1 C1 1.244(9) .
O2 Zr1 2.024(4) 42
O2 Zr1 2.024(4) 65
O3 Zr1 2.158(4) 42
C1 O1 1.244(9) 167
C1 C2 1.473(15) .
C2 C3 1.393(11) .
C2 C3 1.393(11) 167
C3 C4 1.447(11) .
C4 C5 1.379(10) .
C5 C4 1.379(10) 167
C5 C5 1.58(2) 57
C6 C7 1.386(14) .
C6 C6 1.496(18) 141
C7 C8 1.373(15) .
C8 C7 1.373(15) 141

loop_
_platon_squeeze_void_nr
_platon_squeeze_void_average_x
_platon_squeeze_void_average_y
_platon_squeeze_void_average_z
_platon_squeeze_void_volume
_platon_squeeze_void_count_electrons
_platon_squeeze_void_content
1 -0.009 -0.023 -0.011 53635 15492 ' '
